data_4502331
loop_
_publ_author_name
'Cheney, Miranda L.'
'Shan, Ning'
'Healey, Elisabeth R.'
'Hanna, Mazen'
'Wojtas, Lukasz'
'Zaworotko, Michael J.'
'Sava, Vasyl'
'Song, Shijie'
'Sanchez-Ramos, Juan R.'

_publ_section_title
;
 Effects of Crystal Form on Solubility and Pharmacokinetics: A Crystal
 Engineering Case Study of Lamotrigine
;
_journal_issue 1
_journal_name_full 'Crystal Growth &amp; Design'
_journal_page_first 394
_journal_paper_doi 10.1021/cg901010v
_journal_volume 10
_journal_year 2010
_chemical_formula_moiety 'C9 H7 Cl2 N5, C8 H8 O3'
_chemical_formula_sum 'C17 H15 Cl2 N5 O3'
_chemical_formula_weight 408.24
_chemical_name_common 1
_chemical_name_systematic
; 
 Lamotrigine methylparaben cocrystal form I
;
_space_group_IT_number 14
_symmetry_cell_setting monoclinic
_symmetry_space_group_name_Hall '-P 2yn'
_symmetry_space_group_name_H-M 'P 1 21/n 1'
_atom_sites_solution_hydrogens geom
_atom_sites_solution_primary direct
_atom_sites_solution_secondary difmap
_cell_angle_alpha 90.00
_cell_angle_beta 92.795(3)
_cell_angle_gamma 90.00
_cell_formula_units_Z 4
_cell_length_a 5.2729(9)
_cell_length_b 14.330(3)
_cell_length_c 23.822(4)
_cell_measurement_reflns_used 750
_cell_measurement_temperature 100(2)
_cell_measurement_theta_max 38.955
_cell_measurement_theta_min 4.456
_cell_volume 1797.9(6)
_computing_cell_refinement 'SAINT (Bruker, 2002)'
_computing_data_collection 'SMART (Bruker, 2002)'
_computing_data_reduction 'SAINT (Bruker, 2002)'
_computing_publication_material 'SHELXL-97 (Sheldrick, 1997)'
_computing_structure_refinement 'SHELXL-97 (Sheldrick, 1997)'
_computing_structure_solution 'SHELXS-97 (Sheldrick, 1990)'
_diffrn_ambient_temperature 100(2)
_diffrn_measured_fraction_theta_full 0.995
_diffrn_measured_fraction_theta_max 0.995
_diffrn_measurement_device_type 'BRUKER SMART APEXII CCD'
_diffrn_measurement_method 'omega scans'
_diffrn_radiation_monochromator graphite
_diffrn_radiation_source 'fine-focus sealed tube'
_diffrn_radiation_type MoK\a
_diffrn_radiation_wavelength 0.71073
_diffrn_reflns_av_R_equivalents 0.0756
_diffrn_reflns_av_sigmaI/netI 0.1005
_diffrn_reflns_limit_h_max 3
_diffrn_reflns_limit_h_min -6
_diffrn_reflns_limit_k_max 17
_diffrn_reflns_limit_k_min -15
_diffrn_reflns_limit_l_max 24
_diffrn_reflns_limit_l_min -28
_diffrn_reflns_number 8611
_diffrn_reflns_theta_full 25.00
_diffrn_reflns_theta_max 25.02
_diffrn_reflns_theta_min 1.71
_exptl_absorpt_coefficient_mu 0.391
_exptl_absorpt_correction_T_max 0.9620
_exptl_absorpt_correction_T_min 0.8918
_exptl_absorpt_correction_type multi-scan
_exptl_absorpt_process_details 'SADABS; (Sheldrick, 2003)'
_exptl_crystal_colour colourless
_exptl_crystal_density_diffrn 1.508
_exptl_crystal_density_method 'not measured'
_exptl_crystal_description block
_exptl_crystal_F_000 840
_exptl_crystal_size_max 0.30
_exptl_crystal_size_mid 0.20
_exptl_crystal_size_min 0.10
_refine_diff_density_max 0.273
_refine_diff_density_min -0.306
_refine_diff_density_rms 0.072
_refine_ls_extinction_method none
_refine_ls_goodness_of_fit_ref 1.095
_refine_ls_hydrogen_treatment constr
_refine_ls_matrix_type full
_refine_ls_number_parameters 245
_refine_ls_number_reflns 3159
_refine_ls_number_restraints 0
_refine_ls_restrained_S_all 1.095
_refine_ls_R_factor_all 0.1094
_refine_ls_R_factor_gt 0.0626
_refine_ls_shift/su_max 0.000
_refine_ls_shift/su_mean 0.000
_refine_ls_structure_factor_coef Fsqd
_refine_ls_weighting_details 'calc w=1/[\s^2^(Fo^2^)+(0.0280P)^2^+0.0000P] where P=(Fo^2^+2Fc^2^)/3'
_refine_ls_weighting_scheme calc
_refine_ls_wR_factor_gt 0.1002
_refine_ls_wR_factor_ref 0.1133
_reflns_number_gt 2056
_reflns_number_total 3159
_reflns_threshold_expression >2sigma(I)
_cod_data_source_file cg901010v_si_004.cif
_cod_data_source_block 1_mp1_mc180
_cod_original_sg_symbol_H-M P21/n
_cod_database_code 4502331

loop_
_symmetry_equiv_pos_as_xyz
'x, y, z'
'-x+1/2, y+1/2, -z+1/2'
'-x, -y, -z'
'x-1/2, -y-1/2, z-1/2'

loop_
_atom_site_label
_atom_site_type_symbol
_atom_site_fract_x
_atom_site_fract_y
_atom_site_fract_z
_atom_site_U_iso_or_equiv
_atom_site_adp_type
_atom_site_occupancy
_atom_site_symmetry_multiplicity
_atom_site_calc_flag
_atom_site_refinement_flags
Cl1 Cl 0.62792(19) 0.96157(7) 0.06371(5) 0.0317(3) Uani 1 1 d .
Cl2 Cl 0.7981(2) 1.16423(8) 0.03062(5) 0.0441(3) Uani 1 1 d .
N4 N 0.9034(6) 0.7153(2) 0.16847(14) 0.0237(8) Uani 1 1 d .
N2 N 0.6248(6) 0.8018(2) 0.22597(14) 0.0243(8) Uani 1 1 d .
N1 N 0.7129(6) 0.8833(2) 0.20584(14) 0.0240(8) Uani 1 1 d .
N3 N 0.6413(6) 0.6423(2) 0.22929(15) 0.0381(10) Uani 1 1 d .
H2N H 0.5265 0.6439 0.2549 0.046 Uiso 1 1 calc R
H1N H 0.7015 0.5884 0.2182 0.046 Uiso 1 1 calc R
C1 C 0.8902(7) 0.8822(3) 0.16926(16) 0.0194(9) Uani 1 1 d .
N5 N 1.1755(6) 0.7958(2) 0.11390(14) 0.0276(9) Uani 1 1 d .
H3N H 1.2387 0.7428 0.1023 0.033 Uiso 1 1 calc R
H4N H 1.2342 0.8491 0.1016 0.033 Uiso 1 1 calc R
C2 C 1.1919(7) 1.0160(3) 0.17604(17) 0.0252(10) Uani 1 1 d .
H2 H 1.2773 0.9856 0.2070 0.030 Uiso 1 1 calc R
C3 C 0.8696(7) 1.0178(3) 0.10252(17) 0.0244(10) Uani 1 1 d .
C4 C 0.9843(7) 0.9738(3) 0.14909(17) 0.0214(10) Uani 1 1 d .
C5 C 0.7253(7) 0.7227(3) 0.20699(17) 0.0228(10) Uani 1 1 d .
C6 C 0.9899(7) 0.7955(3) 0.15033(16) 0.0219(9) Uani 1 1 d .
C7 C 1.2766(7) 1.1022(3) 0.15846(18) 0.0289(11) Uani 1 1 d .
H7 H 1.4194 1.1304 0.1775 0.035 Uiso 1 1 calc R
C8 C 1.1570(8) 1.1473(3) 0.11396(18) 0.0292(11) Uani 1 1 d .
H8 H 1.2136 1.2069 0.1025 0.035 Uiso 1 1 calc R
C9 C 0.9510(7) 1.1043(3) 0.08568(17) 0.0272(10) Uani 1 1 d .
O3 O 0.7548(5) 0.55756(17) 0.03891(11) 0.0265(7) Uani 1 1 d .
O1 O 0.3013(5) 0.29537(17) 0.21954(11) 0.0253(7) Uani 1 1 d .
H10O H 0.1663 0.3078 0.2353 0.030 Uiso 1 1 calc R
O2 O 0.4310(5) 0.64961(18) 0.06087(12) 0.0296(7) Uani 1 1 d .
C10 C 0.3510(7) 0.3637(3) 0.18241(17) 0.0215(9) Uani 1 1 d .
C11 C 0.4798(7) 0.5009(3) 0.10526(16) 0.0216(9) Uani 1 1 d .
C12 C 0.5460(7) 0.5767(3) 0.06712(17) 0.0222(10) Uani 1 1 d .
C13 C 0.5637(7) 0.3524(3) 0.15012(17) 0.0258(10) Uani 1 1 d .
H13 H 0.6652 0.2978 0.1543 0.031 Uiso 1 1 calc R
C14 C 0.2651(7) 0.5115(3) 0.13720(16) 0.0233(10) Uani 1 1 d .
H14 H 0.1626 0.5658 0.1327 0.028 Uiso 1 1 calc R
C15 C 0.2017(7) 0.4434(2) 0.17526(17) 0.0237(10) Uani 1 1 d .
H15 H 0.0556 0.4510 0.1966 0.028 Uiso 1 1 calc R
C16 C 0.6254(7) 0.4201(2) 0.11251(16) 0.0227(10) Uani 1 1 d .
H16 H 0.7705 0.4118 0.0909 0.027 Uiso 1 1 calc R
C17 C 0.8447(7) 0.6333(3) 0.00478(18) 0.0310(11) Uani 1 1 d .
H17A H 0.7134 0.6496 -0.0241 0.047 Uiso 1 1 calc R
H17B H 0.9990 0.6137 -0.0133 0.047 Uiso 1 1 calc R
H17C H 0.8826 0.6877 0.0286 0.047 Uiso 1 1 calc R

loop_
_atom_site_aniso_label
_atom_site_aniso_U_11
_atom_site_aniso_U_22
_atom_site_aniso_U_33
_atom_site_aniso_U_23
_atom_site_aniso_U_13
_atom_site_aniso_U_12
Cl1 0.0332(6) 0.0339(6) 0.0274(7) 0.0050(5) -0.0049(5) -0.0124(5)
Cl2 0.0551(8) 0.0375(7) 0.0386(8) 0.0177(6) -0.0107(6) -0.0148(6)
N4 0.026(2) 0.0228(19) 0.023(2) -0.0010(16) 0.0092(15) 0.0012(15)
N2 0.023(2) 0.0191(18) 0.031(2) 0.0020(16) 0.0064(15) 0.0015(15)
N1 0.021(2) 0.026(2) 0.025(2) 0.0034(16) 0.0025(15) 0.0027(15)
N3 0.041(2) 0.028(2) 0.047(3) 0.0013(19) 0.0219(19) -0.0036(17)
C1 0.017(2) 0.023(2) 0.019(2) -0.0016(18) 0.0029(17) 0.0047(17)
N5 0.031(2) 0.0198(19) 0.034(2) -0.0021(16) 0.0131(17) -0.0005(15)
C2 0.026(2) 0.022(2) 0.027(3) -0.002(2) -0.0002(19) 0.0077(19)
C3 0.021(2) 0.026(2) 0.026(3) -0.003(2) 0.0036(18) 0.0022(18)
C4 0.021(2) 0.019(2) 0.025(3) -0.0033(19) 0.0087(18) 0.0029(18)
C5 0.020(2) 0.021(2) 0.027(3) 0.000(2) 0.0001(18) -0.0014(18)
C6 0.021(2) 0.027(2) 0.018(2) -0.0032(19) 0.0008(17) -0.0009(18)
C7 0.021(2) 0.029(3) 0.037(3) -0.008(2) -0.001(2) -0.0015(19)
C8 0.032(3) 0.024(2) 0.031(3) -0.005(2) 0.002(2) -0.005(2)
C9 0.031(3) 0.024(2) 0.027(3) 0.001(2) 0.0027(19) -0.0027(19)
O3 0.0267(16) 0.0251(15) 0.0288(19) 0.0023(13) 0.0133(13) 0.0022(12)
O1 0.0219(16) 0.0250(15) 0.0299(18) 0.0030(13) 0.0093(12) -0.0009(12)
O2 0.0292(17) 0.0245(16) 0.036(2) 0.0017(14) 0.0107(13) 0.0046(13)
C10 0.018(2) 0.024(2) 0.022(2) -0.0008(19) 0.0015(18) -0.0029(18)
C11 0.021(2) 0.026(2) 0.019(2) -0.0002(19) 0.0037(17) -0.0043(18)
C12 0.016(2) 0.027(2) 0.024(3) -0.0074(19) 0.0030(18) -0.0008(18)
C13 0.026(3) 0.024(2) 0.027(3) -0.003(2) 0.0023(19) -0.0016(18)
C14 0.025(2) 0.023(2) 0.023(3) -0.0042(19) 0.0021(19) 0.0006(18)
C15 0.020(2) 0.023(2) 0.029(3) -0.005(2) 0.0072(18) -0.0022(18)
C16 0.021(2) 0.023(2) 0.025(3) -0.0034(19) 0.0045(18) 0.0015(18)
C17 0.032(3) 0.032(2) 0.030(3) 0.006(2) 0.011(2) -0.005(2)

loop_
_atom_type_symbol
_atom_type_description
_atom_type_scat_dispersion_real
_atom_type_scat_dispersion_imag
_atom_type_scat_source
C C 0.0033 0.0016 'International Tables Vol C Tables 4.2.6.8 and 6.1.1.4'
H H 0.0000 0.0000 'International Tables Vol C Tables 4.2.6.8 and 6.1.1.4'
N N 0.0061 0.0033 'International Tables Vol C Tables 4.2.6.8 and 6.1.1.4'
O O 0.0106 0.0060 'International Tables Vol C Tables 4.2.6.8 and 6.1.1.4'
Cl Cl 0.1484 0.1585 'International Tables Vol C Tables 4.2.6.8 and 6.1.1.4'

loop_
_geom_angle_atom_site_label_1
_geom_angle_atom_site_label_2
_geom_angle_atom_site_label_3
_geom_angle
C6 N4 C5 114.7(3)
C5 N2 N1 117.5(3)
C1 N1 N2 119.6(3)
C5 N3 H2N 120.0
C5 N3 H1N 120.0
H2N N3 H1N 120.0
N1 C1 C6 120.4(3)
N1 C1 C4 117.6(3)
C6 C1 C4 122.0(3)
C6 N5 H3N 120.0
C6 N5 H4N 120.0
H3N N5 H4N 120.0
C4 C2 C7 120.7(4)
C4 C2 H2 119.7
C7 C2 H2 119.7
C9 C3 C4 120.7(4)
C9 C3 Cl1 119.6(3)
C4 C3 Cl1 119.6(3)
C2 C4 C3 118.5(4)
C2 C4 C1 120.3(4)
C3 C4 C1 121.2(4)
N2 C5 N4 126.6(3)
N2 C5 N3 116.5(3)
N4 C5 N3 116.9(3)
N4 C6 N5 119.5(3)
N4 C6 C1 121.1(3)
N5 C6 C1 119.5(4)
C8 C7 C2 120.8(4)
C8 C7 H7 119.6
C2 C7 H7 119.6
C7 C8 C9 119.0(4)
C7 C8 H8 120.5
C9 C8 H8 120.5
C3 C9 C8 120.2(4)
C3 C9 Cl2 121.7(3)
C8 C9 Cl2 118.1(3)
C12 O3 C17 115.2(3)
C10 O1 H10O 109.5
O1 C10 C15 123.1(3)
O1 C10 C13 117.4(3)
C15 C10 C13 119.4(4)
C16 C11 C14 118.5(4)
C16 C11 C12 123.0(3)
C14 C11 C12 118.6(3)
O2 C12 O3 122.0(3)
O2 C12 C11 125.4(3)
O3 C12 C11 112.5(3)
C16 C13 C10 119.9(4)
C16 C13 H13 120.0
C10 C13 H13 120.0
C15 C14 C11 120.4(4)
C15 C14 H14 119.8
C11 C14 H14 119.8
C14 C15 C10 120.3(3)
C14 C15 H15 119.8
C10 C15 H15 119.8
C13 C16 C11 121.4(3)
C13 C16 H16 119.3
C11 C16 H16 119.3
O3 C17 H17A 109.5
O3 C17 H17B 109.5
H17A C17 H17B 109.5
O3 C17 H17C 109.5
H17A C17 H17C 109.5
H17B C17 H17C 109.5

loop_
_geom_bond_atom_site_label_1
_geom_bond_atom_site_label_2
_geom_bond_distance
Cl1 C3 1.736(4)
Cl2 C9 1.733(4)
N4 C6 1.317(4)
N4 C5 1.349(4)
N2 C5 1.339(4)
N2 N1 1.353(4)
N1 C1 1.308(4)
N3 C5 1.353(4)
N3 H2N 0.8800
N3 H1N 0.8800
C1 C6 1.431(5)
C1 C4 1.492(5)
N5 C6 1.339(4)
N5 H3N 0.8800
N5 H4N 0.8800
C2 C4 1.381(5)
C2 C7 1.385(5)
C2 H2 0.9500
C3 C9 1.378(5)
C3 C4 1.389(5)
C7 C8 1.369(6)
C7 H7 0.9500
C8 C9 1.393(5)
C8 H8 0.9500
O3 C12 1.346(4)
O3 C17 1.450(4)
O1 C10 1.354(4)
O1 H10O 0.8400
O2 C12 1.214(4)
C10 C15 1.392(5)
C10 C13 1.400(5)
C11 C16 1.396(5)
C11 C14 1.403(5)
C11 C12 1.469(5)
C13 C16 1.370(5)
C13 H13 0.9500
C14 C15 1.385(5)
C14 H14 0.9500
C15 H15 0.9500
C16 H16 0.9500
C17 H17A 0.9800
C17 H17B 0.9800
C17 H17C 0.9800

loop_
_geom_hbond_atom_site_label_D
_geom_hbond_atom_site_label_H
_geom_hbond_atom_site_label_A
_geom_hbond_distance_DH
_geom_hbond_distance_HA
_geom_hbond_distance_DA
_geom_hbond_angle_DHA
_geom_hbond_site_symmetry_A
N5 H3N O2 0.88 1.97 2.823(4) 162.7 1_655
N5 H4N Cl1 0.88 2.81 3.611(3) 151.9 1_655
O1 H10O N2 0.84 1.83 2.651(4) 164.7 2_545
O1 H10O N1 0.84 2.72 3.545(4) 167.1 2_545

loop_
_cod_related_entry_id
_cod_related_entry_database
_cod_related_entry_code
1 ChemSpider 30661379
